data_4340276
loop_
_publ_author_name
'Evans, William J.'
'Miller, Kevin A.'
'Ziller, Joseph W.'

_publ_section_title
;
 Synthesis of (O2CEPh)1- ligands (E = S, Se) by CO2 insertion into
 lanthanide chalcogen bonds and their utility in forming
 crystallographically characterizable organoaluminum complexes
 [Me2Al(mu-O2CEPh)]2.
;
_journal_issue 1
_journal_name_full 'Inorganic chemistry'
_journal_page_first 424
_journal_page_last 429
_journal_paper_doi 10.1021/ic0515610
_journal_volume 45
_journal_year 2006
_chemical_formula_sum 'C18 H22 Al2 O4 S2'
_chemical_formula_weight 420.44
_chemical_name_systematic
; 
 ? 
;
_space_group_IT_number 2
_symmetry_cell_setting triclinic
_symmetry_space_group_name_Hall '-P 1'
_symmetry_space_group_name_H-M 'P -1'
_atom_sites_solution_hydrogens difmap
_atom_sites_solution_primary direct
_atom_sites_solution_secondary difmap
_audit_creation_method SHELXTL
_cell_angle_alpha 95.896(2)
_cell_angle_beta 90.289(2)
_cell_angle_gamma 108.727(2)
_cell_formula_units_Z 1
_cell_length_a 7.3848(7)
_cell_length_b 7.8025(7)
_cell_length_c 9.7743(9)
_cell_measurement_temperature 163(2)
_cell_volume 530.12(8)
_computing_cell_refinement 'Bruker SMART/SAINT'
_computing_data_collection 'Bruker SMART'
_computing_data_reduction 'Bruker SAINT'
_computing_molecular_graphics 'Bruker SHELXTL'
_computing_publication_material 'Bruker SHELXTL'
_computing_structure_refinement 'Bruker SHELXTL'
_computing_structure_solution 'Bruker SHELXTL'
_diffrn_ambient_temperature 163(2)
_diffrn_measured_fraction_theta_full 0.947
_diffrn_measured_fraction_theta_max 0.947
_diffrn_measurement_device_type 'CCD area detector'
_diffrn_measurement_method 'omega scans'
_diffrn_radiation_monochromator graphite
_diffrn_radiation_source 'normal-focus sealed tube'
_diffrn_radiation_type MoK\a
_diffrn_radiation_wavelength 0.71073
_diffrn_reflns_av_R_equivalents 0.0218
_diffrn_reflns_av_sigmaI/netI 0.0270
_diffrn_reflns_limit_h_max 9
_diffrn_reflns_limit_h_min -9
_diffrn_reflns_limit_k_max 10
_diffrn_reflns_limit_k_min -10
_diffrn_reflns_limit_l_max 13
_diffrn_reflns_limit_l_min -12
_diffrn_reflns_number 5688
_diffrn_reflns_theta_full 28.29
_diffrn_reflns_theta_max 28.29
_diffrn_reflns_theta_min 2.10
_diffrn_standards_decay_% '< 1.0'
_diffrn_standards_interval_count 'initial 50 frames recollected'
_diffrn_standards_number '50 frames'
_exptl_absorpt_coefficient_mu 0.353
_exptl_absorpt_correction_T_max 0.9489
_exptl_absorpt_correction_T_min 0.9295
_exptl_absorpt_correction_type multi-scan
_exptl_absorpt_process_details 'Bruker SADABS'
_exptl_crystal_colour colorless
_exptl_crystal_density_diffrn 1.317
_exptl_crystal_density_meas ?
_exptl_crystal_density_method 'not measured'
_exptl_crystal_description irregular
_exptl_crystal_F_000 220
_exptl_crystal_size_max 0.21
_exptl_crystal_size_mid 0.20
_exptl_crystal_size_min 0.15
_refine_diff_density_max 0.308
_refine_diff_density_min -0.210
_refine_diff_density_rms 0.047
_refine_ls_extinction_method none
_refine_ls_goodness_of_fit_ref 1.027
_refine_ls_hydrogen_treatment refall
_refine_ls_matrix_type full
_refine_ls_number_parameters 162
_refine_ls_number_reflns 2495
_refine_ls_number_restraints 0
_refine_ls_restrained_S_all 1.027
_refine_ls_R_factor_all 0.0360
_refine_ls_R_factor_gt 0.0288
_refine_ls_shift/su_max 0.000
_refine_ls_shift/su_mean 0.000
_refine_ls_structure_factor_coef Fsqd
_refine_ls_weighting_details 'calc w=1/[\s^2^(Fo^2^)+(0.0376P)^2^+0.1865P] where P=(Fo^2^+2Fc^2^)/3'
_refine_ls_weighting_scheme calc
_refine_ls_wR_factor_gt 0.0730
_refine_ls_wR_factor_ref 0.0777
_reflns_number_gt 2138
_reflns_number_total 2495
_reflns_threshold_expression >2sigma(I)
_cod_data_source_file ic0515610si20050912_055708.cif
_cod_data_source_block kam7_281311
_cod_depositor_comments
;
The following automatic conversions were performed:

'_symmetry_cell_setting' value 'Triclinic' changed to 'triclinic'
according to
/usr/data/users/saulius/automatic-downloads/retrospective/ACS/lib/dictionaries/cif_core.dic
dictionary named 'cif_core.dic' version 2.4.2 from 2011-04-26.

Automatic conversion script
Id: cif_fix_values 2281 2013-09-26 08:29:07Z andrius 

The following automatic conversions were performed:

'_exptl_crystal_density_meas' value 'n/a' was changed to '?' - the
value is perceived as not measured.

Automatic conversion script
Id: cif_fix_values 3008 2015-01-20 13:52:24Z robertas 
;
_cod_original_sg_symbol_H-M P-1
_cod_database_code 4340276

loop_
_symmetry_equiv_pos_as_xyz
'x, y, z'
'-x, -y, -z'

loop_
_atom_site_label
_atom_site_type_symbol
_atom_site_fract_x
_atom_site_fract_y
_atom_site_fract_z
_atom_site_U_iso_or_equiv
_atom_site_adp_type
_atom_site_occupancy
_atom_site_symmetry_multiplicity
_atom_site_calc_flag
Al1 Al 0.20635(6) 0.11021(5) -0.14042(4) 0.01987(11) Uani 1 1 d
S1 S 0.03386(5) 0.44574(4) 0.18600(4) 0.02505(11) Uani 1 1 d
O1 O 0.16925(13) 0.26940(12) 0.00302(10) 0.0224(2) Uani 1 1 d
O2 O 0.11829(13) -0.10814(12) -0.07004(10) 0.0214(2) Uani 1 1 d
C1 C 0.02437(18) 0.25063(17) 0.07564(13) 0.0185(3) Uani 1 1 d
C2 C 0.0307(3) 0.1055(2) -0.29237(17) 0.0298(3) Uani 1 1 d
C3 C 0.4811(2) 0.1694(2) -0.15430(17) 0.0298(3) Uani 1 1 d
C4 C -0.17720(19) 0.36803(18) 0.27966(13) 0.0209(3) Uani 1 1 d
C5 C -0.3494(2) 0.3786(2) 0.23026(16) 0.0287(3) Uani 1 1 d
C6 C -0.5098(2) 0.3247(2) 0.30871(19) 0.0364(4) Uani 1 1 d
C7 C -0.4983(2) 0.2613(2) 0.43497(18) 0.0373(4) Uani 1 1 d
C8 C -0.3262(3) 0.2516(2) 0.48318(16) 0.0348(4) Uani 1 1 d
C9 C -0.1649(2) 0.3054(2) 0.40656(15) 0.0265(3) Uani 1 1 d
H2A H -0.076(4) 0.090(4) -0.264(3) 0.070(8) Uiso 1 1 d
H2B H 0.067(3) 0.209(4) -0.325(2) 0.066(7) Uiso 1 1 d
H2C H 0.026(4) 0.019(4) -0.363(3) 0.073(7) Uiso 1 1 d
H3A H 0.538(3) 0.287(3) -0.180(2) 0.054(6) Uiso 1 1 d
H3B H 0.514(3) 0.078(3) -0.219(2) 0.054(6) Uiso 1 1 d
H3C H 0.543(3) 0.163(3) -0.069(2) 0.061(7) Uiso 1 1 d
H5 H -0.356(3) 0.421(3) 0.143(2) 0.036(5) Uiso 1 1 d
H6 H -0.625(3) 0.332(3) 0.278(2) 0.048(6) Uiso 1 1 d
H7 H -0.608(3) 0.224(2) 0.4870(19) 0.040(5) Uiso 1 1 d
H8 H -0.318(3) 0.212(3) 0.565(2) 0.052(6) Uiso 1 1 d
H9 H -0.049(3) 0.297(2) 0.4376(18) 0.033(5) Uiso 1 1 d

loop_
_atom_site_aniso_label
_atom_site_aniso_U_11
_atom_site_aniso_U_22
_atom_site_aniso_U_33
_atom_site_aniso_U_23
_atom_site_aniso_U_13
_atom_site_aniso_U_12
Al1 0.0200(2) 0.0199(2) 0.0191(2) 0.00202(15) 0.00512(15) 0.00551(15)
S1 0.02597(18) 0.01921(17) 0.02665(19) -0.00239(13) 0.00832(13) 0.00408(13)
O1 0.0222(5) 0.0206(5) 0.0235(5) 0.0014(4) 0.0073(4) 0.0057(4)
O2 0.0208(5) 0.0176(4) 0.0248(5) 0.0017(4) 0.0032(4) 0.0048(4)
C1 0.0217(6) 0.0192(6) 0.0169(6) 0.0037(5) 0.0009(5) 0.0090(5)
C2 0.0362(9) 0.0299(8) 0.0251(7) 0.0001(6) -0.0033(6) 0.0143(7)
C3 0.0237(7) 0.0297(8) 0.0343(8) 0.0042(6) 0.0104(6) 0.0057(6)
C4 0.0236(6) 0.0187(6) 0.0198(6) -0.0013(5) 0.0049(5) 0.0068(5)
C5 0.0303(7) 0.0299(7) 0.0280(7) 0.0034(6) -0.0008(6) 0.0126(6)
C6 0.0243(8) 0.0416(9) 0.0459(9) 0.0017(7) 0.0018(7) 0.0153(7)
C7 0.0319(8) 0.0389(9) 0.0385(9) -0.0001(7) 0.0163(7) 0.0087(7)
C8 0.0421(9) 0.0394(9) 0.0216(7) 0.0054(6) 0.0076(6) 0.0106(7)
C9 0.0288(7) 0.0294(7) 0.0229(7) 0.0010(6) -0.0002(6) 0.0120(6)

loop_
_atom_type_symbol
_atom_type_description
_atom_type_scat_dispersion_real
_atom_type_scat_dispersion_imag
_atom_type_scat_source
C C 0.0033 0.0016 'International Tables Vol C Tables 4.2.6.8 and 6.1.1.4'
H H 0.0000 0.0000 'International Tables Vol C Tables 4.2.6.8 and 6.1.1.4'
O O 0.0106 0.0060 'International Tables Vol C Tables 4.2.6.8 and 6.1.1.4'
Al Al 0.0645 0.0514 'International Tables Vol C Tables 4.2.6.8 and 6.1.1.4'
S S 0.1246 0.1234 'International Tables Vol C Tables 4.2.6.8 and 6.1.1.4'

loop_
_geom_angle_atom_site_label_1
_geom_angle_atom_site_label_2
_geom_angle_atom_site_label_3
_geom_angle
_geom_angle_site_symmetry_1
O2 Al1 O1 101.93(4) .
O2 Al1 C3 107.37(6) .
O1 Al1 C3 106.20(6) .
O2 Al1 C2 107.77(6) .
O1 Al1 C2 106.91(6) .
C3 Al1 C2 124.45(8) .
C1 S1 C4 102.27(6) .
C1 O1 Al1 128.43(9) .
C1 O2 Al1 141.81(9) 2
O2 C1 O1 124.60(12) 2
O2 C1 S1 121.32(10) 2
O1 C1 S1 114.07(10) .
C5 C4 C9 120.60(13) .
C5 C4 S1 120.39(11) .
C9 C4 S1 118.92(11) .
C6 C5 C4 119.07(14) .
C5 C6 C7 120.47(15) .
C8 C7 C6 119.95(15) .
C7 C8 C9 120.32(15) .
C8 C9 C4 119.57(14) .

loop_
_geom_bond_atom_site_label_1
_geom_bond_atom_site_label_2
_geom_bond_distance
_geom_bond_site_symmetry_2
Al1 O2 1.8255(10) .
Al1 O1 1.8570(10) .
Al1 C3 1.9400(16) .
Al1 C2 1.9566(16) .
S1 C1 1.7548(13) .
S1 C4 1.7767(14) .
O1 C1 1.2642(16) .
O2 C1 1.2585(15) 2
C1 O2 1.2585(15) 2
C4 C5 1.388(2) .
C4 C9 1.3919(19) .
C5 C6 1.387(2) .
C6 C7 1.388(3) .
C7 C8 1.380(3) .
C8 C9 1.382(2) .
